data_2001559
loop_
_publ_author_name
'Soriano-Garc\'ia, M.'
'Iribe, R. V.'
'Silva, A. L.'
'Maldonado, L. A.'

_publ_section_title
;
 Structure of 1,4-diethyl-3,5-dimethoxy-1,4-dihydrobenzoic acid
;
_journal_issue 7
_journal_name_full 'Acta Crystallographica Section C'
_journal_page_first 1404
_journal_page_last 1406
_journal_paper_doi 10.1107/S0108270193000241
_journal_volume 49
_journal_year 1993
_chemical_formula_sum 'C13 H20 O4'
_chemical_formula_weight 240.3
_space_group_IT_number 14
_space_group_name_Hall '-P 2yn'
_space_group_name_H-M_alt 'P 1 21/n 1'
_symmetry_cell_setting monoclinic
_symmetry_space_group_name_Hall '-P 2yn'
_symmetry_space_group_name_H-M 'P 1 21/n 1'
_atom_type_scat_source IntTabIV
_cell_angle_alpha 90.0
_cell_angle_beta 110.56(4)
_cell_angle_gamma 90.0
_cell_formula_units_Z 4
_cell_length_a 10.701(5)
_cell_length_b 8.999(4)
_cell_length_c 14.970(7)
_cell_measurement_reflns_used 25
_cell_measurement_temperature 293
_cell_measurement_theta_max 27.1
_cell_measurement_theta_min 9
_cell_volume 1349.8(11)
_diffrn_measurement_device 'Nicolet P3/F'
_diffrn_measurement_method 2\q/\q
_diffrn_radiation_type CuK\a
_diffrn_radiation_wavelength 1.5418
_diffrn_reflns_av_R_equivalents 0.038
_diffrn_reflns_limit_h_max 10
_diffrn_reflns_limit_h_min -10
_diffrn_reflns_limit_k_max 9
_diffrn_reflns_limit_k_min 0
_diffrn_reflns_limit_l_max 15
_diffrn_reflns_limit_l_min 0
_diffrn_reflns_number 2094
_diffrn_reflns_theta_max 55
_diffrn_standards_decay_% 3
_diffrn_standards_interval_count 50
_diffrn_standards_number 2
_exptl_absorpt_coefficient_mu 0.676
_exptl_absorpt_correction_type none
_exptl_crystal_colour Colourless
_exptl_crystal_density_diffrn 1.18
_exptl_crystal_description Plates
_exptl_crystal_size_max 0.38
_exptl_crystal_size_mid 0.24
_exptl_crystal_size_min 0.14
_refine_diff_density_max 0.28
_refine_diff_density_min -0.31
_refine_ls_goodness_of_fit_obs 1.32
_refine_ls_hydrogen_treatment refxyz
_refine_ls_number_parameters 158
_refine_ls_number_reflns 1448
_refine_ls_R_factor_obs 0.065
_refine_ls_shift/esd_max 0.025
_refine_ls_structure_factor_coef F
_refine_ls_weighting_details 'w = [\s^2^(F~o~)+0.002(F~o~)^2^]^-1^'
_refine_ls_weighting_scheme calc
_refine_ls_wR_factor_obs 0.095
_reflns_number_observed 1448
_reflns_number_total 1954
_reflns_observed_criterion I>2.5\s(I)
_cod_data_source_file ha1030.cif
_cod_data_source_block ha1030_structure_1_of_1
_cod_depositor_comments
;
The following automatic conversions were performed:

'_refine_ls_weighting_scheme' value
'[\s^2^(F~o~)+0.002(F~o~)^2^]^-1^' was changed to 'calc'. New tag
'_refine_ls_weighting_details' was created. The value of the new tag
was set to 'w = [\s^2^(F~o~)+0.002(F~o~)^2^]^-1^'.

Automatic conversion script
Id: cif_fix_values 3143 2015-03-26 13:38:13Z robertas 
;
_cod_original_cell_volume 1349.0(10)
_cod_database_code 2001559

loop_
_space_group_symop_id
_space_group_symop_operation_xyz
1 x,y,z
2 -x+1/2,y+1/2,-z+1/2
3 -x,-y,-z
4 x+1/2,-y+1/2,z+1/2

loop_
_atom_site_label
_atom_site_fract_x
_atom_site_fract_y
_atom_site_fract_z
_atom_site_U_iso_or_equiv
O(1) -.0032(3) -.3973(3) .4013(2) .0870(10)
O(2) .1354(2) -.3921(3) .5493(2) .0830(10)
O(3) -.0241(2) .0950(2) .2943(2) .0730(10)
O(4) .2855(2) .1002(2) .60730(10) .0710(10)
C(1) .1766(3) -.2245(3) .4379(2) .052(2)
C(2) .0830(3) -.1338(3) .3580(2) .0550(10)
C(3) .0620(3) .0099(3) .3644(2) .0550(10)
C(4) .1298(3) .1036(3) .4506(2) .0590(10)
C(5) .2260(3) .0122(3) .5297(2) .0530(10)
C(6) .2477(3) -.1306(3) .5236(2) .0550(10)
C(7) .0970(3) -.3454(3) .4657(2) .0530(10)
C(8) .2771(3) -.3092(4) .4037(2) .0730(10)
C(9) .3667(4) -.2130(5) .3729(3) .099(2)
C(10) -.1020(4) .0222(4) .2090(3) .086(2)
C(11) .1976(3) .2418(4) .4271(2) .0780(10)
C(12) .3079(4) .2055(5) .3908(3) .102(2)
C(13) .3740(4) .0305(4) .6899(2) .081(2)
H -.040(3) -.430(3) .408(2) ?
H(2) .0353 -.1832 .2990 ?
H(4) .0619 .1396 .4732 ?
H(6) .3127 -.1781 .5774 ?
H(8a) .2276 -.3716 .3511 ?
H(8b) .3315 -.3699 .4555 ?
H(9a) .4120 -.1443 .4229 ?
H(9b) .3148 -.1587 .3169 ?
H(9c) .4311 -.2735 .3586 ?
H(10a) -.0456 -.0058 .1741 ?
H(10b) -.1702 .0887 .1710 ?
H(10c) -.1426 -.0651 .2238 ?
H(11a) .2334 .3010 .4838 ?
H(11b) .1310 .2979 .3789 ?
H(12a) .3443 .2962 .3764 ?
H(12b) .2738 .1460 .3342 ?
H(12c) .3765 .1515 .4389 ?
H(13a) .4158 .1046 .7371 ?
H(13b) .4411 -.0226 .6739 ?
H(13c) .3254 -.0378 .7148 ?

loop_
_geom_angle_atom_site_label_1
_geom_angle_atom_site_label_2
_geom_angle_atom_site_label_3
_geom_angle
_geom_angle_publ_flag
C(3) O(3) C(10) 117.3(2) yes
C(2) C(1) C(6) 111.8(2) yes
C(6) C(1) C(7) 109.4(2) yes
C(6) C(1) C(8) 111.0(2) yes
C(1) C(2) C(3) 123.8(2) yes
O(3) C(3) C(4) 109.8(2) yes
C(3) C(4) C(5) 111.1(2) yes
C(5) C(4) C(11) 111.8(2) yes
O(4) C(5) C(6) 125.8(2) yes
C(1) C(6) C(5) 124.1(2) yes
O(1) C(7) C(1) 117.6(3) yes
C(1) C(8) C(9) 114.7(3) yes
C(5) O(4) C(13) 117.2(2) yes
C(2) C(1) C(7) 108.9(2) yes
C(2) C(1) C(8) 110.5(3) yes
C(7) C(1) C(8) 105.1(2) yes
O(3) C(3) C(2) 125.4(2) yes
C(2) C(3) C(4) 124.7(2) yes
C(3) C(4) C(11) 112.4(3) yes
O(4) C(5) C(4) 109.7(2) yes
C(4) C(5) C(6) 124.5(2) yes
O(1) C(7) O(2) 122.6(3) yes
O(2) C(7) C(1) 119.7(2) yes
C(4) C(11) C(12) 113.7(3) yes

loop_
_geom_bond_atom_site_label_1
_geom_bond_atom_site_label_2
_geom_bond_distance
_geom_bond_publ_flag
O(1) C(7) 1.254(4) yes
O(3) C(3) 1.363(3) yes
O(4) C(5) 1.365(3) yes
C(1) C(2) 1.502(3) yes
C(1) C(7) 1.526(4) yes
C(2) C(3) 1.320(4) yes
C(4) C(5) 1.510(4) yes
C(5) C(6) 1.313(4) yes
C(11) C(12) 1.499(6) yes
O(2) C(7) 1.244(3) yes
O(3) C(10) 1.416(4) yes
O(4) C(13) 1.413(4) yes
C(1) C(6) 1.500(4) yes
C(1) C(8) 1.544(5) yes
C(3) C(4) 1.498(4) yes
C(4) C(11) 1.541(5) yes
C(8) C(9) 1.480(6) yes
